data_4342496
loop_
_publ_author_name
'Gonz\'alez-Riopedre, Gustavo'
'Bermejo, Manuel R.'
'Fern\'andez-Garc\'ia, M Isabel'
'Gonz\'alez-Noya, Ana M'
'Pedrido, Rosa'
'Rodr\'iguez-Dout\'on, M Jes\'us'
'Maneiro, Marcelino'

_publ_section_title
;
 Alkali-Metal-Ion-Directed Self-Assembly of Redox-Active Manganese(III)
 Supramolecular Boxes.
;
_journal_issue 6
_journal_name_full 'Inorganic chemistry'
_journal_page_first 2512
_journal_page_last 2521
_journal_paper_doi 10.1021/ic501842x
_journal_volume 54
_journal_year 2015
_chemical_formula_moiety '2(C16 H12 K Mn N2 O4), 3(C H4 O), 2(O0.5)'
_chemical_formula_sum 'C17.5 H18 K Mn N2 O6'
_chemical_formula_weight 446.38
_chemical_name_common 1
_chemical_name_systematic
;
 ?
;
_space_group_IT_number 2
_symmetry_cell_setting triclinic
_symmetry_space_group_name_Hall '-P 1'
_symmetry_space_group_name_H-M 'P -1'
_atom_sites_solution_hydrogens geom
_atom_sites_solution_primary direct
_atom_sites_solution_secondary difmap
_audit_creation_method SHELXL-97
_cell_angle_alpha 113.065(7)
_cell_angle_beta 97.273(8)
_cell_angle_gamma 100.410(8)
_cell_formula_units_Z 2
_cell_length_a 9.570(6)
_cell_length_b 10.427(6)
_cell_length_c 10.825(6)
_cell_measurement_reflns_used 751
_cell_measurement_temperature 110(2)
_cell_measurement_theta_max 19.23
_cell_measurement_theta_min 2.69
_cell_volume 953.9(10)
_computing_cell_refinement 'APEX2 v2010.11-3 (Bruker AXS, 2010)'
_computing_data_collection 'SMART V5.054 (Bruker AXS, 1998)'
_computing_data_reduction 'APEX2 v2010.11-3 (Bruker AXS, 2010)'
_computing_molecular_graphics 'Ortep-3 for Windows (Farrugia, 1997)'
_computing_publication_material 'WinGX publication routines (Farrugia, 1999)'
_computing_structure_refinement 'SHELXL-97 (Sheldrick, 2008)'
_computing_structure_solution 'SIR97 (Altomare et al., 1999)'
_diffrn_ambient_temperature 110(2)
_diffrn_measured_fraction_theta_full 0.996
_diffrn_measured_fraction_theta_max 0.996
_diffrn_measurement_device_type 'Bruker SMART 1000 CCD'
_diffrn_measurement_method 'omega scans'
_diffrn_radiation_monochromator graphite
_diffrn_radiation_source 'fine-focus sealed tube'
_diffrn_radiation_type MoK\a
_diffrn_radiation_wavelength 0.71073
_diffrn_reflns_av_R_equivalents 0.057
_diffrn_reflns_av_sigmaI/netI 0.1120
_diffrn_reflns_limit_h_max 10
_diffrn_reflns_limit_h_min -10
_diffrn_reflns_limit_k_max 10
_diffrn_reflns_limit_k_min -11
_diffrn_reflns_limit_l_max 12
_diffrn_reflns_limit_l_min 0
_diffrn_reflns_number 5100
_diffrn_reflns_theta_full 23.82
_diffrn_reflns_theta_max 23.82
_diffrn_reflns_theta_min 2.10
_exptl_absorpt_coefficient_mu 0.947
_exptl_absorpt_correction_T_max 0.9631
_exptl_absorpt_correction_T_min 0.8332
_exptl_absorpt_correction_type multi-scan
_exptl_absorpt_process_details 'BRUKER AXS - SADABS'
_exptl_crystal_colour brown
_exptl_crystal_density_diffrn 1.554
_exptl_crystal_density_method 'not measured'
_exptl_crystal_description plate
_exptl_crystal_F_000 458
_exptl_crystal_size_max 0.20
_exptl_crystal_size_mid 0.15
_exptl_crystal_size_min 0.04
_refine_diff_density_max 0.630
_refine_diff_density_min -0.731
_refine_diff_density_rms 0.102
_refine_ls_extinction_coef 0.010(3)
_refine_ls_extinction_expression Fc^*^=kFc[1+0.001xFc^2^\l^3^/sin(2\q)]^-1/4^
_refine_ls_extinction_method SHELXL
_refine_ls_goodness_of_fit_ref 0.966
_refine_ls_hydrogen_treatment mixed
_refine_ls_matrix_type full
_refine_ls_number_parameters 266
_refine_ls_number_reflns 2932
_refine_ls_number_restraints 2
_refine_ls_restrained_S_all 0.972
_refine_ls_R_factor_all 0.1307
_refine_ls_R_factor_gt 0.0706
_refine_ls_shift/su_max 0.000
_refine_ls_shift/su_mean 0.000
_refine_ls_structure_factor_coef Fsqd
_refine_ls_weighting_details 'calc w=1/[\s^2^(Fo^2^)+(0.1191P)^2^+0.0000P] where P=(Fo^2^+2Fc^2^)/3'
_refine_ls_weighting_scheme calc
_refine_ls_wR_factor_gt 0.1720
_refine_ls_wR_factor_ref 0.2036
_reflns_number_gt 1693
_reflns_number_total 2932
_reflns_threshold_expression >2\s(I)
_cod_data_source_file ic501842x_si_002.cif
_cod_data_source_block 1
_cod_depositor_comments 'Adding full bibliography for 4342493--4342496.cif.'
_cod_original_cell_volume 954.0(10)
_cod_original_formula_sum 'C17.50 H18 K Mn N2 O6'
_cod_database_code 4342496

loop_
_symmetry_equiv_pos_as_xyz
'x, y, z'
'-x, -y, -z'

loop_
_atom_site_label
_atom_site_type_symbol
_atom_site_fract_x
_atom_site_fract_y
_atom_site_fract_z
_atom_site_U_iso_or_equiv
_atom_site_adp_type
_atom_site_occupancy
_atom_site_symmetry_multiplicity
_atom_site_calc_flag
_atom_site_refinement_flags
_atom_site_disorder_assembly
_atom_site_disorder_group
Mn1 Mn 0.68129(11) 0.25638(11) 0.46632(13) 0.0394(4) Uani 1 1 d . . .
K2 K 0.36588(18) 0.39162(18) 0.6038(2) 0.0535(6) Uani 1 1 d . . .
O10 O 0.6590(5) 0.4415(5) 0.5680(5) 0.0454(14) Uani 1 1 d . . .
C11 C 0.7525(8) 0.5491(7) 0.6779(8) 0.0389(19) Uani 1 1 d . . .
C12 C 0.7020(8) 0.6648(8) 0.7576(9) 0.050(2) Uani 1 1 d . . .
H12 H 0.6029 0.6639 0.7328 0.060 Uiso 1 1 calc R . .
C13 C 0.7903(9) 0.7794(8) 0.8700(9) 0.059(2) Uani 1 1 d . . .
H13 H 0.7527 0.8575 0.9213 0.071 Uiso 1 1 calc R . .
C14 C 0.9337(9) 0.7823(9) 0.9092(9) 0.061(2) Uani 1 1 d . . .
H14 H 0.9954 0.8602 0.9891 0.073 Uiso 1 1 calc R . .
C15 C 0.9856(9) 0.6695(9) 0.8298(8) 0.054(2) Uani 1 1 d . . .
H15 H 1.0848 0.6720 0.8567 0.065 Uiso 1 1 calc R . .
C16 C 0.9023(8) 0.5541(8) 0.7145(8) 0.0394(19) Uani 1 1 d . . .
C17 C 0.9727(7) 0.4441(8) 0.6284(8) 0.0389(19) Uani 1 1 d . . .
O18 O 1.1085(5) 0.4724(5) 0.6537(6) 0.0516(15) Uani 1 1 d . . .
N19 N 0.8899(6) 0.3189(6) 0.5348(6) 0.0381(15) Uani 1 1 d . . .
C20 C 0.9651(8) 0.2120(8) 0.4569(9) 0.053(2) Uani 1 1 d . . .
H20A H 1.0577 0.2219 0.5164 0.063 Uiso 1 1 calc R . .
H20B H 0.9881 0.2289 0.3771 0.063 Uiso 1 1 calc R . .
O30 O 0.4794(5) 0.1817(5) 0.4192(5) 0.0445(14) Uani 1 1 d . . .
C31 C 0.4039(7) 0.0446(8) 0.3502(8) 0.0378(18) Uani 1 1 d . . .
C32 C 0.2516(8) 0.0187(9) 0.3165(8) 0.050(2) Uani 1 1 d . . .
H32 H 0.2085 0.0980 0.3427 0.061 Uiso 1 1 calc R . .
C33 C 0.1633(8) -0.1190(9) 0.2463(9) 0.055(2) Uani 1 1 d . . .
H33 H 0.0610 -0.1333 0.2217 0.066 Uiso 1 1 calc R . .
C34 C 0.2226(8) -0.2361(9) 0.2115(9) 0.055(2) Uani 1 1 d . . .
H34 H 0.1624 -0.3317 0.1665 0.066 Uiso 1 1 calc R . .
C35 C 0.3717(8) -0.2101(8) 0.2442(8) 0.052(2) Uani 1 1 d . . .
H35 H 0.4136 -0.2902 0.2181 0.063 Uiso 1 1 calc R . .
C36 C 0.4641(8) -0.0727(7) 0.3134(7) 0.0391(19) Uani 1 1 d . . .
C37 C 0.6224(8) -0.0612(7) 0.3414(8) 0.0401(19) Uani 1 1 d . . .
O38 O 0.6655(6) -0.1737(5) 0.3195(6) 0.0585(16) Uani 1 1 d . . .
N39 N 0.7158(6) 0.0671(6) 0.3892(6) 0.0416(16) Uani 1 1 d . . .
C40 C 0.8698(7) 0.0641(8) 0.4083(9) 0.054(2) Uani 1 1 d . . .
H40A H 0.8889 -0.0001 0.3201 0.065 Uiso 1 1 calc R . .
H40B H 0.8922 0.0253 0.4765 0.065 Uiso 1 1 calc R . .
O41 O 0.6820(6) 0.3005(6) 0.2808(6) 0.0505(15) Uani 1 1 d D . .
H41 H 0.776(8) 0.394(8) 0.298(7) 0.06(2) Uiso 1 1 d . . .
C42 C 0.6262(10) 0.1885(9) 0.1399(8) 0.071(3) Uani 1 1 d D . .
H42A H 0.6987 0.1336 0.1124 0.107 Uiso 1 1 calc R . .
H42B H 0.6067 0.2335 0.0774 0.107 Uiso 1 1 calc R . .
H42C H 0.5359 0.1236 0.1356 0.107 Uiso 1 1 calc R . .
O1M O 0.3883(12) 0.4913(14) 0.8901(13) 0.068(5) Uani 0.50 1 d PD A 1
H1M H 0.4607 0.5069 0.9515 0.102 Uiso 0.50 1 calc PRD A 1
C1M C 0.2455(12) 0.4384(14) 0.9316(13) 0.045(5) Uani 0.50 1 d PRD A 1
H1M1 H 0.2408 0.3425 0.9286 0.068 Uiso 0.50 1 calc PR A 1
H1M2 H 0.1608 0.4337 0.8672 0.068 Uiso 0.50 1 calc PR A 1
H1M3 H 0.2453 0.5059 1.0250 0.068 Uiso 0.50 1 calc PR A 1
O1W O 0.658(3) 0.577(2) 1.094(2) 0.127(8) Uani 0.50 1 d PD . 2

loop_
_atom_site_aniso_label
_atom_site_aniso_U_11
_atom_site_aniso_U_22
_atom_site_aniso_U_33
_atom_site_aniso_U_23
_atom_site_aniso_U_13
_atom_site_aniso_U_12
Mn1 0.0229(6) 0.0355(7) 0.0663(9) 0.0221(6) 0.0121(5) 0.0205(5)
K2 0.0338(10) 0.0484(11) 0.0884(15) 0.0310(10) 0.0199(9) 0.0254(8)
O10 0.027(3) 0.032(3) 0.075(4) 0.017(3) 0.007(3) 0.019(2)
C11 0.032(4) 0.035(4) 0.058(5) 0.025(4) 0.012(4) 0.017(3)
C12 0.031(4) 0.044(5) 0.081(6) 0.029(5) 0.009(4) 0.021(4)
C13 0.049(5) 0.037(5) 0.079(7) 0.012(5) 0.005(5) 0.015(4)
C14 0.051(6) 0.054(5) 0.059(6) 0.007(5) 0.007(5) 0.012(4)
C15 0.036(4) 0.060(6) 0.062(6) 0.025(5) 0.003(4) 0.007(4)
C16 0.034(4) 0.050(5) 0.046(5) 0.027(4) 0.007(4) 0.023(4)
C17 0.026(4) 0.048(5) 0.060(6) 0.036(4) 0.012(4) 0.019(4)
O18 0.023(3) 0.051(3) 0.078(4) 0.026(3) 0.006(3) 0.012(2)
N19 0.024(3) 0.039(3) 0.057(4) 0.022(3) 0.010(3) 0.015(3)
C20 0.037(4) 0.058(5) 0.078(6) 0.031(5) 0.026(4) 0.033(4)
O30 0.024(3) 0.035(3) 0.073(4) 0.019(3) 0.009(3) 0.016(2)
C31 0.028(4) 0.042(4) 0.052(5) 0.025(4) 0.011(4) 0.014(3)
C32 0.028(4) 0.054(5) 0.068(6) 0.023(5) 0.013(4) 0.016(4)
C33 0.029(4) 0.060(5) 0.075(6) 0.029(5) 0.010(4) 0.012(4)
C34 0.041(5) 0.044(5) 0.077(6) 0.022(4) 0.016(5) 0.010(4)
C35 0.044(5) 0.046(5) 0.066(6) 0.018(4) 0.017(4) 0.019(4)
C36 0.034(4) 0.039(4) 0.045(5) 0.016(4) 0.011(4) 0.015(4)
C37 0.034(4) 0.035(4) 0.060(6) 0.022(4) 0.014(4) 0.021(4)
O38 0.049(3) 0.041(3) 0.090(4) 0.023(3) 0.021(3) 0.027(3)
N39 0.023(3) 0.048(4) 0.063(4) 0.026(3) 0.016(3) 0.022(3)
C40 0.026(4) 0.054(5) 0.081(6) 0.020(5) 0.014(4) 0.025(4)
O41 0.037(3) 0.052(3) 0.068(4) 0.030(3) 0.013(3) 0.014(3)
C42 0.062(6) 0.076(6) 0.057(6) 0.011(5) 0.006(5) 0.017(5)
O1M 0.061(9) 0.113(15) 0.041(8) 0.041(10) 0.012(7) 0.031(10)
C1M 0.057(12) 0.055(10) 0.036(11) 0.016(8) 0.025(9) 0.040(9)
O1W 0.19(2) 0.077(14) 0.079(13) 0.022(11) -0.029(14) 0.016(14)

loop_
_atom_type_symbol
_atom_type_description
_atom_type_scat_dispersion_real
_atom_type_scat_dispersion_imag
_atom_type_scat_source
C C 0.0033 0.0016 'International Tables Vol C Tables 4.2.6.8 and 6.1.1.4'
H H 0.0000 0.0000 'International Tables Vol C Tables 4.2.6.8 and 6.1.1.4'
N N 0.0061 0.0033 'International Tables Vol C Tables 4.2.6.8 and 6.1.1.4'
O O 0.0106 0.0060 'International Tables Vol C Tables 4.2.6.8 and 6.1.1.4'
K K 0.2009 0.2494 'International Tables Vol C Tables 4.2.6.8 and 6.1.1.4'
Mn Mn 0.3368 0.7283 'International Tables Vol C Tables 4.2.6.8 and 6.1.1.4'

loop_
_geom_angle_atom_site_label_1
_geom_angle_atom_site_label_2
_geom_angle_atom_site_label_3
_geom_angle
_geom_angle_site_symmetry_1
_geom_angle_site_symmetry_3
O30 Mn1 O10 90.5(2) . .
O30 Mn1 N39 92.4(2) . .
O10 Mn1 N39 171.1(3) . .
O30 Mn1 N19 170.8(2) . .
O10 Mn1 N19 91.9(2) . .
N39 Mn1 N19 84.0(2) . .
O30 Mn1 O41 92.7(2) . .
O10 Mn1 O41 90.6(2) . .
N39 Mn1 O41 97.7(2) . .
N19 Mn1 O41 96.1(2) . .
O30 Mn1 K2 45.69(15) . .
O10 Mn1 K2 47.16(14) . .
N39 Mn1 K2 132.70(17) . .
N19 Mn1 K2 133.49(19) . .
O41 Mn1 K2 103.97(14) . .
O30 Mn1 K2 90.71(15) . 2_666
O10 Mn1 K2 42.72(17) . 2_666
N39 Mn1 K2 145.53(19) . 2_666
N19 Mn1 K2 97.07(17) . 2_666
O41 Mn1 K2 47.89(14) . 2_666
K2 Mn1 K2 68.95(5) . 2_666
O38 K2 O18 99.23(16) 2_656 1_455
O38 K2 O30 74.24(16) 2_656 .
O18 K2 O30 143.32(16) 1_455 .
O38 K2 O10 104.98(15) 2_656 .
O18 K2 O10 153.76(15) 1_455 .
O30 K2 O10 55.86(13) . .
O38 K2 O10 161.36(17) 2_656 2_666
O18 K2 O10 79.46(15) 1_455 2_666
O30 K2 O10 95.56(16) . 2_666
O10 K2 O10 80.74(14) . 2_666
O38 K2 O41 135.72(17) 2_656 2_666
O18 K2 O41 51.95(13) 1_455 2_666
O30 K2 O41 149.58(16) . 2_666
O10 K2 O41 102.47(14) . 2_666
O10 K2 O41 57.19(14) 2_666 2_666
O38 K2 O1W 55.1(4) 2_656 2_667
O18 K2 O1W 72.6(5) 1_455 2_667
O30 K2 O1W 124.5(4) . 2_667
O10 K2 O1W 113.7(5) . 2_667
O10 K2 O1W 139.3(4) 2_666 2_667
O41 K2 O1W 82.2(4) 2_666 2_667
O38 K2 C11 138.61(19) 2_656 2_666
O18 K2 C11 77.28(17) 1_455 2_666
O30 K2 C11 84.43(17) . 2_666
O10 K2 C11 90.80(17) . 2_666
O10 K2 C11 22.79(14) 2_666 2_666
O41 K2 C11 74.00(16) 2_666 2_666
O1W K2 C11 149.1(4) 2_667 2_666
O38 K2 Mn1 84.45(12) 2_656 .
O18 K2 Mn1 169.34(13) 1_455 .
O30 K2 Mn1 28.33(9) . .
O10 K2 Mn1 28.74(9) . .
O10 K2 Mn1 93.83(10) 2_666 .
O41 K2 Mn1 130.58(11) 2_666 .
O1W K2 Mn1 117.3(4) 2_667 .
C11 K2 Mn1 93.31(13) 2_666 .
O38 K2 Mn1 164.50(12) 2_656 2_666
O18 K2 Mn1 65.52(11) 1_455 2_666
O30 K2 Mn1 119.38(13) . 2_666
O10 K2 Mn1 89.61(10) . 2_666
O10 K2 Mn1 24.96(9) 2_666 2_666
O41 K2 Mn1 32.25(11) 2_666 2_666
O1W K2 Mn1 114.4(4) 2_667 2_666
C11 K2 Mn1 43.99(12) 2_666 2_666
Mn1 K2 Mn1 111.05(5) . 2_666
O38 K2 K2 143.45(13) 2_656 2_666
O18 K2 K2 116.73(13) 1_455 2_666
O30 K2 K2 72.95(12) . 2_666
O10 K2 K2 41.66(10) . 2_666
O10 K2 K2 39.08(9) 2_666 2_666
O41 K2 K2 76.88(11) 2_666 2_666
O1W K2 K2 140.1(4) 2_667 2_666
C11 K2 K2 52.27(13) 2_666 2_666
Mn1 K2 K2 58.99(5) . 2_666
Mn1 K2 K2 52.05(4) 2_666 2_666
C11 O10 Mn1 127.7(4) . .
C11 O10 K2 113.5(4) . .
Mn1 O10 K2 104.10(19) . .
C11 O10 K2 96.5(4) . 2_666
Mn1 O10 K2 112.3(2) . 2_666
K2 O10 K2 99.26(14) . 2_666
O10 C11 C12 118.3(6) . .
O10 C11 C16 123.5(6) . .
C12 C11 C16 118.1(7) . .
O10 C11 K2 60.7(4) . 2_666
C12 C11 K2 88.4(5) . 2_666
C16 C11 K2 119.0(5) . 2_666
C13 C12 C11 122.1(7) . .
C13 C12 H12 119.0 . .
C11 C12 H12 119.0 . .
C12 C13 C14 120.1(8) . .
C12 C13 H13 119.9 . .
C14 C13 H13 119.9 . .
C13 C14 C15 118.3(8) . .
C13 C14 H14 120.9 . .
C15 C14 H14 120.9 . .
C16 C15 C14 123.7(8) . .
C16 C15 H15 118.2 . .
C14 C15 H15 118.2 . .
C15 C16 C11 117.6(7) . .
C15 C16 C17 119.3(7) . .
C11 C16 C17 123.0(7) . .
O18 C17 N19 122.8(7) . .
O18 C17 C16 118.0(7) . .
N19 C17 C16 119.2(6) . .
C17 O18 K2 150.2(5) . 1_655
C17 N19 C20 116.9(6) . .
C17 N19 Mn1 130.3(5) . .
C20 N19 Mn1 112.4(5) . .
N19 C20 C40 109.5(6) . .
N19 C20 H20A 109.8 . .
C40 C20 H20A 109.8 . .
N19 C20 H20B 109.8 . .
C40 C20 H20B 109.8 . .
H20A C20 H20B 108.2 . .
C31 O30 Mn1 128.4(4) . .
C31 O30 K2 122.0(4) . .
Mn1 O30 K2 106.0(2) . .
O30 C31 C36 124.9(6) . .
O30 C31 C32 116.8(6) . .
C36 C31 C32 118.3(7) . .
C33 C32 C31 121.5(7) . .
C33 C32 H32 119.2 . .
C31 C32 H32 119.2 . .
C32 C33 C34 120.4(7) . .
C32 C33 H33 119.8 . .
C34 C33 H33 119.8 . .
C35 C34 C33 117.8(7) . .
C35 C34 H34 121.1 . .
C33 C34 H34 121.1 . .
C34 C35 C36 123.3(8) . .
C34 C35 H35 118.3 . .
C36 C35 H35 118.3 . .
C31 C36 C35 118.7(7) . .
C31 C36 C37 124.0(6) . .
C35 C36 C37 117.3(7) . .
O38 C37 N39 121.4(7) . .
O38 C37 C36 119.1(6) . .
N39 C37 C36 119.5(6) . .
C37 O38 K2 139.4(5) . 2_656
C37 N39 C40 114.4(6) . .
C37 N39 Mn1 129.5(5) . .
C40 N39 Mn1 115.1(5) . .
N39 C40 C20 110.3(6) . .
N39 C40 H40A 109.6 . .
C20 C40 H40A 109.6 . .
N39 C40 H40B 109.6 . .
C20 C40 H40B 109.6 . .
H40A C40 H40B 108.1 . .
C42 O41 Mn1 123.2(5) . .
C42 O41 K2 126.6(5) . 2_666
Mn1 O41 K2 99.86(19) . 2_666
C42 O41 H41 117(3) . .
Mn1 O41 H41 113(3) . .
K2 O41 H41 62(4) 2_666 .
O41 C42 H42A 109.5 . .
O41 C42 H42B 109.5 . .
H42A C42 H42B 109.5 . .
O41 C42 H42C 109.5 . .
H42A C42 H42C 109.5 . .
H42B C42 H42C 109.5 . .

loop_
_geom_bond_atom_site_label_1
_geom_bond_atom_site_label_2
_geom_bond_distance
_geom_bond_site_symmetry_2
Mn1 O30 1.870(4) .
Mn1 O10 1.878(5) .
Mn1 N39 1.927(6) .
Mn1 N19 1.933(6) .
Mn1 O41 2.230(6) .
Mn1 K2 3.788(3) .
Mn1 K2 4.117(3) 2_666
K2 O38 2.690(6) 2_656
K2 O18 2.792(5) 1_455
K2 O30 2.819(5) .
K2 O10 2.864(5) .
K2 O10 3.019(6) 2_666
K2 O41 3.100(6) 2_666
K2 O1W 3.20(2) 2_667
K2 C11 3.439(8) 2_666
K2 Mn1 4.117(3) 2_666
K2 K2 4.483(4) 2_666
O10 C11 1.341(8) .
O10 K2 3.019(6) 2_666
C11 C12 1.391(10) .
C11 C16 1.424(10) .
C11 K2 3.439(8) 2_666
C12 C13 1.363(10) .
C12 H12 0.9500 .
C13 C14 1.375(11) .
C13 H13 0.9500 .
C14 C15 1.377(11) .
C14 H14 0.9500 .
C15 C16 1.366(10) .
C15 H15 0.9500 .
C16 C17 1.496(10) .
C17 O18 1.249(8) .
C17 N19 1.321(9) .
O18 K2 2.792(5) 1_655
N19 C20 1.477(9) .
C20 C40 1.490(10) .
C20 H20A 0.9900 .
C20 H20B 0.9900 .
O30 C31 1.333(8) .
C31 C36 1.385(10) .
C31 C32 1.406(10) .
C32 C33 1.377(10) .
C32 H32 0.9500 .
C33 C34 1.378(11) .
C33 H33 0.9500 .
C34 C35 1.376(10) .
C34 H34 0.9500 .
C35 C36 1.389(10) .
C35 H35 0.9500 .
C36 C37 1.480(10) .
C37 O38 1.259(8) .
C37 N39 1.329(8) .
O38 K2 2.690(6) 2_656
N39 C40 1.471(8) .
C40 H40A 0.9900 .
C40 H40B 0.9900 .
O41 C42 1.466(8) .
O41 K2 3.100(6) 2_666
O41 H41 1.14(7) .
C42 H42A 0.9800 .
C42 H42B 0.9800 .
C42 H42C 0.9800 .
O1M C1M 1.5661 .
O1M H1M 0.8400 .
C1M H1M1 0.9800 .
C1M H1M2 0.9800 .
C1M H1M3 0.9800 .
O1W K2 3.20(2) 2_667

loop_
_geom_hbond_atom_site_label_D
_geom_hbond_atom_site_label_H
_geom_hbond_atom_site_label_A
_geom_hbond_distance_DH
_geom_hbond_distance_HA
_geom_hbond_distance_DA
_geom_hbond_angle_DHA
_geom_hbond_site_symmetry_A
O41 H41 O18 1.14(7) 1.47(7) 2.595(7) 169(6) 2_766
O1M H1M O1M 0.84 2.09 2.92(3) 167.2 2_667

loop_
_geom_torsion_atom_site_label_1
_geom_torsion_atom_site_label_2
_geom_torsion_atom_site_label_3
_geom_torsion_atom_site_label_4
_geom_torsion
_geom_torsion_site_symmetry_1
_geom_torsion_site_symmetry_4
O30 Mn1 K2 O38 66.7(3) . 2_656
O10 Mn1 K2 O38 -135.8(3) . 2_656
N39 Mn1 K2 O38 32.1(3) . 2_656
N19 Mn1 K2 O38 -100.6(3) . 2_656
O41 Mn1 K2 O38 146.68(19) . 2_656
K2 Mn1 K2 O38 179.96(14) 2_666 2_656
O30 Mn1 K2 O18 -44.1(7) . 1_455
O10 Mn1 K2 O18 113.3(7) . 1_455
N39 Mn1 K2 O18 -78.7(7) . 1_455
N19 Mn1 K2 O18 148.6(7) . 1_455
O41 Mn1 K2 O18 35.9(7) . 1_455
K2 Mn1 K2 O18 69.1(6) 2_666 1_455
O10 Mn1 K2 O30 157.4(3) . .
N39 Mn1 K2 O30 -34.7(3) . .
N19 Mn1 K2 O30 -167.3(3) . .
O41 Mn1 K2 O30 79.9(3) . .
K2 Mn1 K2 O30 113.2(2) 2_666 .
O30 Mn1 K2 O10 -157.4(3) . .
N39 Mn1 K2 O10 167.9(4) . .
N19 Mn1 K2 O10 35.2(3) . .
O41 Mn1 K2 O10 -77.5(3) . .
K2 Mn1 K2 O10 -44.2(2) 2_666 .
O30 Mn1 K2 O10 -94.6(3) . 2_666
O10 Mn1 K2 O10 62.8(3) . 2_666
N39 Mn1 K2 O10 -129.3(3) . 2_666
N19 Mn1 K2 O10 98.0(3) . 2_666
O41 Mn1 K2 O10 -14.69(18) . 2_666
K2 Mn1 K2 O10 18.58(9) 2_666 2_666
O30 Mn1 K2 O41 -143.5(3) . 2_666
O10 Mn1 K2 O41 13.9(3) . 2_666
N39 Mn1 K2 O41 -178.2(3) . 2_666
N19 Mn1 K2 O41 49.2(3) . 2_666
O41 Mn1 K2 O41 -63.6(3) . 2_666
K2 Mn1 K2 O41 -30.28(14) 2_666 2_666
O30 Mn1 K2 O1W 112.6(5) . 2_667
O10 Mn1 K2 O1W -89.9(5) . 2_667
N39 Mn1 K2 O1W 78.0(5) . 2_667
N19 Mn1 K2 O1W -54.7(5) . 2_667
O41 Mn1 K2 O1W -167.4(4) . 2_667
K2 Mn1 K2 O1W -134.2(4) 2_666 2_667
O30 Mn1 K2 C11 -71.8(3) . 2_666
O10 Mn1 K2 C11 85.6(3) . 2_666
N39 Mn1 K2 C11 -106.5(3) . 2_666
N19 Mn1 K2 C11 120.9(3) . 2_666
O41 Mn1 K2 C11 8.14(19) . 2_666
K2 Mn1 K2 C11 41.41(12) 2_666 2_666
O30 Mn1 K2 Mn1 -113.2(2) . 2_666
O10 Mn1 K2 Mn1 44.2(2) . 2_666
N39 Mn1 K2 Mn1 -147.9(3) . 2_666
N19 Mn1 K2 Mn1 79.4(3) . 2_666
O41 Mn1 K2 Mn1 -33.27(15) . 2_666
K2 Mn1 K2 Mn1 0.0 2_666 2_666
O30 Mn1 K2 K2 -113.2(2) . 2_666
O10 Mn1 K2 K2 44.2(2) . 2_666
N39 Mn1 K2 K2 -147.9(3) . 2_666
N19 Mn1 K2 K2 79.4(3) . 2_666
O41 Mn1 K2 K2 -33.27(15) . 2_666
O30 Mn1 O10 C11 151.4(6) . .
N39 Mn1 O10 C11 42.3(17) . .
N19 Mn1 O10 C11 -19.8(6) . .
O41 Mn1 O10 C11 -115.9(6) . .
K2 Mn1 O10 C11 135.5(7) . .
K2 Mn1 O10 C11 -118.1(6) 2_666 .
O30 Mn1 O10 K2 15.9(2) . .
N39 Mn1 O10 K2 -93.2(14) . .
N19 Mn1 O10 K2 -155.2(2) . .
O41 Mn1 O10 K2 108.7(2) . .
K2 Mn1 O10 K2 106.4(2) 2_666 .
O30 Mn1 O10 K2 -90.5(2) . 2_666
N39 Mn1 O10 K2 160.4(13) . 2_666
N19 Mn1 O10 K2 98.4(2) . 2_666
O41 Mn1 O10 K2 2.3(2) . 2_666
K2 Mn1 O10 K2 -106.4(2) . 2_666
O38 K2 O10 C11 -96.9(4) 2_656 .
O18 K2 O10 C11 59.8(6) 1_455 .
O30 K2 O10 C11 -155.5(5) . .
O10 K2 O10 C11 101.3(4) 2_666 .
O41 K2 O10 C11 48.0(5) 2_666 .
O1W K2 O10 C11 -38.8(6) 2_667 .
C11 K2 O10 C11 121.8(4) 2_666 .
Mn1 K2 O10 C11 -142.8(6) . .
Mn1 K2 O10 C11 77.8(4) 2_666 .
K2 K2 O10 C11 101.3(4) 2_666 .
O38 K2 O10 Mn1 45.9(3) 2_656 .
O18 K2 O10 Mn1 -157.4(3) 1_455 .
O30 K2 O10 Mn1 -12.72(19) . .
O10 K2 O10 Mn1 -116.0(3) 2_666 .
O41 K2 O10 Mn1 -169.2(2) 2_666 .
O1W K2 O10 Mn1 104.0(4) 2_667 .
C11 K2 O10 Mn1 -95.4(2) 2_666 .
Mn1 K2 O10 Mn1 -139.4(2) 2_666 .
K2 K2 O10 Mn1 -116.0(3) 2_666 .
O38 K2 O10 K2 161.84(17) 2_656 2_666
O18 K2 O10 K2 -41.5(4) 1_455 2_666
O30 K2 O10 K2 103.2(2) . 2_666
O10 K2 O10 K2 0.0 2_666 2_666
O41 K2 O10 K2 -53.25(17) 2_666 2_666
O1W K2 O10 K2 -140.1(4) 2_667 2_666
C11 K2 O10 K2 20.53(15) 2_666 2_666
Mn1 K2 O10 K2 116.0(3) . 2_666
Mn1 K2 O10 K2 -23.44(11) 2_666 2_666
Mn1 O10 C11 C12 -165.0(5) . .
K2 O10 C11 C12 -32.8(8) . .
K2 O10 C11 C12 70.2(7) 2_666 .
Mn1 O10 C11 C16 17.7(10) . .
K2 O10 C11 C16 149.8(6) . .
K2 O10 C11 C16 -107.2(7) 2_666 .
Mn1 O10 C11 K2 124.8(5) . 2_666
K2 O10 C11 K2 -103.0(3) . 2_666
O10 C11 C12 C13 -179.1(7) . .
C16 C11 C12 C13 -1.6(12) . .
K2 C11 C12 C13 -123.9(8) 2_666 .
C11 C12 C13 C14 -1.0(13) . .
C12 C13 C14 C15 2.0(13) . .
C13 C14 C15 C16 -0.4(14) . .
C14 C15 C16 C11 -2.1(12) . .
C14 C15 C16 C17 174.4(8) . .
O10 C11 C16 C15 -179.5(7) . .
C12 C11 C16 C15 3.1(11) . .
K2 C11 C16 C15 108.1(7) 2_666 .
O10 C11 C16 C17 4.1(12) . .
C12 C11 C16 C17 -173.3(7) . .
K2 C11 C16 C17 -68.3(8) 2_666 .
C15 C16 C17 O18 -10.3(11) . .
C11 C16 C17 O18 166.0(7) . .
C15 C16 C17 N19 165.9(7) . .
C11 C16 C17 N19 -17.8(11) . .
N19 C17 O18 K2 0.2(15) . 1_655
C16 C17 O18 K2 176.3(6) . 1_655
O18 C17 N19 C20 -1.4(11) . .
C16 C17 N19 C20 -177.4(6) . .
O18 C17 N19 Mn1 -173.8(5) . .
C16 C17 N19 Mn1 10.2(10) . .
O30 Mn1 N19 C17 -99.9(15) . .
O10 Mn1 N19 C17 5.6(7) . .
N39 Mn1 N19 C17 -166.5(7) . .
O41 Mn1 N19 C17 96.4(7) . .
K2 Mn1 N19 C17 -19.4(8) . .
K2 Mn1 N19 C17 48.2(7) 2_666 .
O30 Mn1 N19 C20 87.5(16) . .
O10 Mn1 N19 C20 -167.0(5) . .
N39 Mn1 N19 C20 20.8(5) . .
O41 Mn1 N19 C20 -76.3(5) . .
K2 Mn1 N19 C20 167.9(4) . .
K2 Mn1 N19 C20 -124.5(5) 2_666 .
C17 N19 C20 C40 153.8(7) . .
Mn1 N19 C20 C40 -32.5(8) . .
O10 Mn1 O30 C31 -174.8(6) . .
N39 Mn1 O30 C31 -3.2(6) . .
N19 Mn1 O30 C31 -69.2(17) . .
O41 Mn1 O30 C31 94.6(6) . .
K2 Mn1 O30 C31 -158.4(7) . .
K2 Mn1 O30 C31 142.5(6) 2_666 .
O10 Mn1 O30 K2 -16.4(2) . .
N39 Mn1 O30 K2 155.3(2) . .
N19 Mn1 O30 K2 89.3(15) . .
O41 Mn1 O30 K2 -106.9(2) . .
K2 Mn1 O30 K2 -59.07(18) 2_666 .
O38 K2 O30 C31 52.0(5) 2_656 .
O18 K2 O30 C31 -32.3(6) 1_455 .
O10 K2 O30 C31 173.0(6) . .
O10 K2 O30 C31 -112.1(5) 2_666 .
O41 K2 O30 C31 -136.7(5) 2_666 .
O1W K2 O30 C31 76.0(7) 2_667 .
C11 K2 O30 C31 -92.2(5) 2_666 .
Mn1 K2 O30 C31 160.1(7) . .
Mn1 K2 O30 C31 -120.0(5) 2_666 .
K2 K2 O30 C31 -144.4(5) 2_666 .
O38 K2 O30 Mn1 -108.2(2) 2_656 .
O18 K2 O30 Mn1 167.6(2) 1_455 .
O10 K2 O30 Mn1 12.89(19) . .
O10 K2 O30 Mn1 87.7(2) 2_666 .
O41 K2 O30 Mn1 63.2(4) 2_666 .
O1W K2 O30 Mn1 -84.2(5) 2_667 .
C11 K2 O30 Mn1 107.7(2) 2_666 .
Mn1 K2 O30 Mn1 79.9(2) 2_666 .
K2 K2 O30 Mn1 55.48(19) 2_666 .
Mn1 O30 C31 C36 8.1(11) . .
K2 O30 C31 C36 -147.3(6) . .
Mn1 O30 C31 C32 -173.8(5) . .
K2 O30 C31 C32 30.8(9) . .
O30 C31 C32 C33 -179.5(7) . .
C36 C31 C32 C33 -1.3(12) . .
C31 C32 C33 C34 2.4(13) . .
C32 C33 C34 C35 -2.6(13) . .
C33 C34 C35 C36 1.9(13) . .
O30 C31 C36 C35 178.5(7) . .
C32 C31 C36 C35 0.4(11) . .
O30 C31 C36 C37 -2.4(13) . .
C32 C31 C36 C37 179.5(7) . .
C34 C35 C36 C31 -0.8(13) . .
C34 C35 C36 C37 -179.9(8) . .
C31 C36 C37 O38 171.1(7) . .
C35 C36 C37 O38 -9.8(11) . .
C31 C36 C37 N39 -8.6(12) . .
C35 C36 C37 N39 170.4(7) . .
N39 C37 O38 K2 122.8(7) . 2_656
C36 C37 O38 K2 -57.0(11) . 2_656
O38 C37 N39 C40 2.3(11) . .
C36 C37 N39 C40 -177.9(7) . .
O38 C37 N39 Mn1 -165.7(6) . .
C36 C37 N39 Mn1 14.1(11) . .
O30 Mn1 N39 C37 -8.2(7) . .
O10 Mn1 N39 C37 100.9(15) . .
N19 Mn1 N39 C37 163.4(7) . .
O41 Mn1 N39 C37 -101.2(7) . .
K2 Mn1 N39 C37 15.9(8) . .
K2 Mn1 N39 C37 -102.9(7) 2_666 .
O30 Mn1 N39 C40 -176.1(5) . .
O10 Mn1 N39 C40 -67.0(16) . .
N19 Mn1 N39 C40 -4.5(5) . .
O41 Mn1 N39 C40 90.9(6) . .
K2 Mn1 N39 C40 -152.0(5) . .
K2 Mn1 N39 C40 89.2(6) 2_666 .
C37 N39 C40 C20 177.8(7) . .
Mn1 N39 C40 C20 -12.4(9) . .
N19 C20 C40 N39 28.2(10) . .
O30 Mn1 O41 C42 -58.4(6) . .
O10 Mn1 O41 C42 -148.9(6) . .
N39 Mn1 O41 C42 34.4(6) . .
N19 Mn1 O41 C42 119.1(6) . .
K2 Mn1 O41 C42 -103.2(5) . .
K2 Mn1 O41 C42 -146.9(6) 2_666 .
O30 Mn1 O41 K2 88.50(19) . 2_666
O10 Mn1 O41 K2 -2.06(19) . 2_666
N39 Mn1 O41 K2 -178.74(19) . 2_666
N19 Mn1 O41 K2 -94.1(2) . 2_666
K2 Mn1 O41 K2 43.65(16) . 2_666
